data_7218520
loop_
_publ_author_name
'Tominaka, Satoshi'
'Cheetham, Tony'

_publ_section_title
;
 Intrinsic and Extrinsic Proton Conductivity in Metal-Organic Frameworks
;
_journal_name_full 'RSC Adv.'
_journal_paper_doi 10.1039/C4RA11473F
_journal_year 2014
_chemical_formula_moiety '2.94(C0.68 H1.36 Fe0.34 O2.04)'
_chemical_formula_sum 'C2 H4 Fe O6'
_chemical_formula_weight 179.90
_chemical_name_systematic 'Iron oxalate dihydrate'
_space_group_crystal_system monoclinic
_space_group_IT_number 15
_space_group_name_Hall '-C 2yc'
_space_group_name_H-M_alt 'C 1 2/c 1'
_symmetry_space_group_name_Hall '-C 2yc'
_symmetry_space_group_name_H-M 'C 1 2/c 1'
_atom_sites_solution_hydrogens geom
_atom_sites_solution_primary direct
_atom_sites_solution_secondary difmap
_audit_creation_date 2014-04-22
_audit_creation_method
;
Olex2 1.2
(compiled 2014.03.20 svn.r2914 for OlexSys, GUI svn.r4816)
;
_cell_angle_alpha 90.00
_cell_angle_beta 128.20(6)
_cell_angle_gamma 90.00
_cell_formula_units_Z 4
_cell_length_a 12.209(4)
_cell_length_b 5.5526(7)
_cell_length_c 9.865(3)
_cell_measurement_reflns_used 872
_cell_measurement_temperature 297.20(14)
_cell_measurement_theta_max 26.7480
_cell_measurement_theta_min 4.1900
_cell_volume 525.6(5)
_computing_cell_refinement
;
CrysAlisPro, Agilent Technologies,
Version 1.171.36.28 (release 01-02-2013 CrysAlis171 .NET)
(compiled Feb  1 2013,16:14:44)
;
_computing_data_collection
;
CrysAlisPro, Agilent Technologies,
Version 1.171.36.28 (release 01-02-2013 CrysAlis171 .NET)
(compiled Feb  1 2013,16:14:44)
;
_computing_data_reduction
;
CrysAlisPro, Agilent Technologies,
Version 1.171.36.28 (release 01-02-2013 CrysAlis171 .NET)
(compiled Feb  1 2013,16:14:44)
;
_computing_molecular_graphics 'Olex2 (Dolomanov et al., 2009)'
_computing_publication_material 'Olex2 (Dolomanov et al., 2009)'
_computing_structure_refinement 'ShelXL (Sheldrick, 2008)'
_computing_structure_solution 'ShelXS (Sheldrick, 2008)'
_diffrn_ambient_temperature 297.20(14)
_diffrn_detector_area_resol_mean 8.0591
_diffrn_measured_fraction_theta_full 1.000
_diffrn_measured_fraction_theta_max 1.000
_diffrn_measurement_device_type 'Xcalibur, Eos, Gemini ultra'
_diffrn_measurement_method '\w scans'
_diffrn_orient_matrix_UB_11 0.0115086000
_diffrn_orient_matrix_UB_12 0.1218706000
_diffrn_orient_matrix_UB_13 0.0272342000
_diffrn_orient_matrix_UB_21 -0.0718767000
_diffrn_orient_matrix_UB_22 0.0247105000
_diffrn_orient_matrix_UB_23 -0.0644341000
_diffrn_orient_matrix_UB_31 -0.0128803000
_diffrn_orient_matrix_UB_32 -0.0291664000
_diffrn_orient_matrix_UB_33 0.0590060000
_diffrn_radiation_monochromator graphite
_diffrn_radiation_type MoK\a
_diffrn_radiation_wavelength 0.71073
_diffrn_reflns_av_R_equivalents 0.0448
_diffrn_reflns_av_unetI/netI 0.0335
_diffrn_reflns_limit_h_max 15
_diffrn_reflns_limit_h_min -15
_diffrn_reflns_limit_k_max 6
_diffrn_reflns_limit_k_min -6
_diffrn_reflns_limit_l_max 12
_diffrn_reflns_limit_l_min -12
_diffrn_reflns_number 2480
_diffrn_reflns_theta_full 26.37
_diffrn_reflns_theta_max 26.37
_diffrn_reflns_theta_min 4.24
_diffrn_source 'Enhance (Mo) X-ray Source'
_exptl_absorpt_coefficient_mu 2.824
_exptl_absorpt_correction_T_max 0.922
_exptl_absorpt_correction_T_min 0.556
_exptl_absorpt_correction_type analytical
_exptl_absorpt_process_details
;
CrysAlisPro, Agilent Technologies,
Version 1.171.36.28 (release 01-02-2013 CrysAlis171 .NET)
(compiled Feb  1 2013,16:14:44)
Analytical numeric absorption correction using a multifaceted crystal
            model based on expressions derived by R.C. Clark & J.S. Reid.
(Clark, R. C. & Reid, J. S. (1995). Acta Cryst. A51, 887-897)
;
_exptl_crystal_colour 'light yellow'
_exptl_crystal_colour_modifier light
_exptl_crystal_colour_primary yellow
_exptl_crystal_density_diffrn 2.273
_exptl_crystal_density_method 'not measured'
_exptl_crystal_description prism
_exptl_crystal_F_000 360
_exptl_crystal_size_max 0.5126
_exptl_crystal_size_mid 0.0409
_exptl_crystal_size_min 0.0297
_refine_diff_density_max 0.700
_refine_diff_density_min -4.474
_refine_diff_density_rms 0.256
_refine_ls_extinction_method none
_refine_ls_goodness_of_fit_ref 1.246
_refine_ls_hydrogen_treatment constr
_refine_ls_matrix_type full
_refine_ls_number_parameters 85
_refine_ls_number_reflns 541
_refine_ls_number_restraints 68
_refine_ls_restrained_S_all 1.298
_refine_ls_R_factor_all 0.1154
_refine_ls_R_factor_gt 0.1090
_refine_ls_shift/su_max 0.000
_refine_ls_shift/su_mean 0.000
_refine_ls_structure_factor_coef Fsqd
_refine_ls_weighting_details 'calc w=1/[\s^2^(Fo^2^)+(0.2000P)^2^+0.0000P] where P=(Fo^2^+2Fc^2^)/3'
_refine_ls_weighting_scheme calc
_refine_ls_wR_factor_gt 0.2578
_refine_ls_wR_factor_ref 0.2684
_reflns_number_gt 479
_reflns_number_total 541
_reflns_threshold_expression >2sigma(I)
_cod_data_source_file c4ra11473f3.cif
_cod_data_source_block iron_oxalate_dihydrate_2_StackingFaults
_cod_original_cell_volume 525.6(3)
_cod_database_code 7218520
_chemical_oxdiff_formula 'Fe O6 C2 H4'
_reflns_odcompleteness_completeness 100.00
_reflns_odcompleteness_iscentric 1
_reflns_odcompleteness_theta 26.32
_olex2_refinement_description
;
1. Fixed Uiso
 At 1.5 times of:
  All O(H,H) groups
2. Restrained distances
 C1-O5
 1.25 with sigma of 0.02
 O2-C2
 1.25 with sigma of 0.02
 O3-C2 = C2-O2
 1.25 with sigma of 0.02
 O6-C1_$1 = C1_$1-O5_$1
 1.25 with sigma of 0.02
 O2_$1-C2_$1 = C2_$1-O3_$1
 1.25 with sigma of 0.02
 O6_$2-C1 = C1-O5
 1.25 with sigma of 0.02
 O3-O2
 2.237 with sigma of 0.04
 O6-O5_$1
 2.237 with sigma of 0.04
 O2_$1-O3_$1
 2.237 with sigma of 0.04
 O6_$2-O5
 2.237 with sigma of 0.04
3. Uiso/Uaniso restraints and constraints
Uanis(Fe1) \\sim Ueq: with sigma of 0.001 and sigma for terminal atoms of 0.001
Uanis(O1) \\sim Ueq, Uanis(O4) \\sim Ueq: with sigma of 0.003 and sigma for
terminal atoms of 0.003
Uanis(O2) \\sim Ueq, Uanis(O3) \\sim Ueq, Uanis(O6) \\sim Ueq, Uanis(O5) \\sim
Ueq: with sigma of 0.003 and sigma for terminal atoms of 0.003
Uanis(C2) \\sim Ueq, Uanis(C1) \\sim Ueq: with sigma of 0.003 and sigma for
terminal atoms of 0.003
4. Others
 Fixed Sof: C1(0.34) C2(0.66) O1(0.34) H1A(0.34) H1B(0.34) O2(0.66) O3(0.66)
 O4(0.66) H4A(0.66) H4B(0.66) O5(0.34) O6(0.34) Fe1(0.17) Fe2(0.33)
5.a Rotating group:
 O1(H1A,H1B), O4(H4A,H4B)
;

loop_
_space_group_symop_id
_space_group_symop_operation_xyz
1 'x, y, z'
2 '-x, y, -z+1/2'
3 'x+1/2, y+1/2, z'
4 '-x+1/2, y+1/2, -z+1/2'
5 '-x, -y, -z'
6 'x, -y, z-1/2'
7 '-x+1/2, -y+1/2, -z'
8 'x+1/2, -y+1/2, z-1/2'

loop_
_atom_site_label
_atom_site_type_symbol
_atom_site_fract_x
_atom_site_fract_y
_atom_site_fract_z
_atom_site_U_iso_or_equiv
_atom_site_adp_type
_atom_site_occupancy
_atom_site_calc_flag
_atom_site_disorder_assembly
_atom_site_disorder_group
_atom_site_site_symmetry_order
_atom_site_refinement_flags_posn
_atom_site_refinement_flags_adp
_atom_site_refinement_flags_occupancy
C1 C 0.4495(18) 1.677(2) 0.652(2) 0.022(4) Uani 0.34 d . 1 1 D U .
C2 C 0.4495(8) 2.1448(14) 0.6498(10) 0.0210(18) Uani 0.66 d . 2 1 D U .
O1 O 0.6717(14) 2.182(2) 0.7488(18) 0.034(3) Uani 0.34 d A 1 1 . U .
H1A H 0.6576 2.0996 0.6555 0.050 Uiso 0.34 d A 1 1 GR . .
H1B H 0.7536 2.1126 0.8467 0.050 Uiso 0.34 d A 1 1 GR . .
O2 O 0.4127(10) 1.9447(16) 0.5756(11) 0.0234(19) Uani 0.66 d B 2 1 D U .
O3 O 0.4135(6) 2.3472(12) 0.5764(7) 0.0243(16) Uani 0.66 d . 2 1 D U .
O4 O 0.6726(7) 1.6549(12) 0.7507(9) 0.0338(18) Uani 0.66 d C 2 1 . U .
H4A H 0.6545 1.5757 0.6635 0.051 Uiso 0.66 d C 2 1 GR . .
H4B H 0.7439 1.5896 0.8441 0.051 Uiso 0.66 d C 2 1 GR . .
O5 O 0.416(2) 1.879(3) 0.579(3) 0.030(5) Uani 0.34 d D 1 1 D U .
O6 O 0.4134(12) 2.474(2) 0.5784(15) 0.027(3) Uani 0.34 d . 1 1 D U .
Fe1 Fe 0.5000 2.1778(6) 0.7500 0.0234(11) Uani 0.34 d . 1 2 S TU P
Fe2 Fe 0.5000 1.6489(3) 0.7500 0.0232(9) Uani 0.66 d . 2 2 S T P

loop_
_atom_site_aniso_label
_atom_site_aniso_U_11
_atom_site_aniso_U_22
_atom_site_aniso_U_33
_atom_site_aniso_U_23
_atom_site_aniso_U_13
_atom_site_aniso_U_12
C1 0.021(4) 0.020(5) 0.024(5) 0.000(3) 0.013(3) -0.002(3)
C2 0.022(3) 0.026(3) 0.013(3) 0.000(2) 0.010(2) 0.000(2)
O1 0.034(4) 0.031(4) 0.034(4) -0.002(3) 0.020(3) 0.002(3)
O2 0.026(3) 0.023(3) 0.014(3) -0.001(2) 0.009(2) 0.002(3)
O3 0.028(3) 0.024(3) 0.016(2) -0.0015(19) 0.011(2) 0.001(2)
O4 0.032(3) 0.041(3) 0.027(3) 0.002(2) 0.018(2) 0.003(2)
O5 0.031(5) 0.025(5) 0.029(5) 0.000(3) 0.016(4) -0.001(3)
O6 0.028(4) 0.027(4) 0.024(4) -0.001(3) 0.015(3) -0.001(3)
Fe1 0.0262(14) 0.0156(14) 0.0235(15) 0.000 0.0129(10) 0.000
Fe2 0.0265(12) 0.0212(12) 0.0137(15) 0.000 0.0083(11) 0.000

loop_
_atom_type_symbol
_atom_type_description
_atom_type_scat_dispersion_real
_atom_type_scat_dispersion_imag
_atom_type_scat_source
C C 0.0033 0.0016 'International Tables Vol C Tables 4.2.6.8 and 6.1.1.4'
H H 0.0000 0.0000 'International Tables Vol C Tables 4.2.6.8 and 6.1.1.4'
O O 0.0106 0.0060 'International Tables Vol C Tables 4.2.6.8 and 6.1.1.4'
Fe Fe 0.3463 0.8444 'International Tables Vol C Tables 4.2.6.8 and 6.1.1.4'

loop_
_exptl_crystal_face_index_h
_exptl_crystal_face_index_k
_exptl_crystal_face_index_l
_exptl_crystal_face_perp_dist
_exptl_oxdiff_crystal_face_indexfrac_h
_exptl_oxdiff_crystal_face_indexfrac_k
_exptl_oxdiff_crystal_face_indexfrac_l
_exptl_oxdiff_crystal_face_x
_exptl_oxdiff_crystal_face_y
_exptl_oxdiff_crystal_face_z
13 0 1 0.0148 13.0000 0.0000 1.0000 0.1768 -0.9988 -0.1084
-13 0 -1 0.0148 -13.0000 -0.0000 -1.0000 -0.1768 0.9988 0.1084
12 0 -14 0.0224 12.0000 0.0000 -14.0000 -0.2432 0.0396 -0.9806
-12 0 14 0.0184 -12.0000 -0.0000 14.0000 0.2432 -0.0396 0.9806
-3 -8 0 0.2385 -3.0000 -8.0000 -0.0000 -1.0095 0.0179 0.2720
3 8 0 0.2555 3.0000 8.0000 0.0000 1.0095 -0.0179 -0.2720

loop_
_geom_angle_atom_site_label_1
_geom_angle_atom_site_label_2
_geom_angle_atom_site_label_3
_geom_angle
_geom_angle_site_symmetry_1
_geom_angle_site_symmetry_3
O5 C1 C1 117.0(12) . 2_656
O5 C1 O6 125.9(17) . 1_545
O6 C1 C1 116.9(10) 1_545 2_656
O2 C2 C2 117.4(5) . 2_656
O2 C2 O3 125.8(8) . .
O3 C2 C2 116.9(4) . 2_656
C2 O2 Fe2 113.2(6) . .
C2 O3 Fe2 114.4(5) . 1_565
C1 O5 Fe1 114.3(14) . .
C1 O6 Fe1 114.1(11) 1_565 .
O1 Fe1 O1 178.6(7) 2_656 .
O1 Fe1 O5 89.9(8) . .
O1 Fe1 O5 91.1(8) 2_656 .
O1 Fe1 O5 91.1(8) . 2_656
O1 Fe1 O5 89.9(8) 2_656 2_656
O1 Fe1 O6 89.6(5) . .
O1 Fe1 O6 89.3(5) 2_656 .
O1 Fe1 O6 89.6(5) 2_656 2_656
O1 Fe1 O6 89.3(5) . 2_656
O5 Fe1 O5 77.3(9) . 2_656
O6 Fe1 O5 102.4(5) 2_656 2_656
O6 Fe1 O5 179.2(7) 2_656 .
O6 Fe1 O5 102.4(5) . .
O6 Fe1 O5 179.2(7) . 2_656
O6 Fe1 O6 77.9(6) . 2_656
O2 Fe2 O2 78.9(4) . 2_656
O2 Fe2 O3 179.3(3) . 2_646
O2 Fe2 O3 179.3(3) 2_656 1_545
O2 Fe2 O3 101.8(3) . 1_545
O2 Fe2 O3 101.8(3) 2_656 2_646
O3 Fe2 O3 77.6(3) 1_545 2_646
O4 Fe2 O2 89.4(4) . .
O4 Fe2 O2 89.2(4) . 2_656
O4 Fe2 O2 89.2(4) 2_656 .
O4 Fe2 O2 89.4(4) 2_656 2_656
O4 Fe2 O3 90.7(3) 2_656 2_646
O4 Fe2 O3 90.7(3) . 2_646
O4 Fe2 O3 90.7(3) . 1_545
O4 Fe2 O3 90.7(3) 2_656 1_545
O4 Fe2 O4 178.2(4) . 2_656

loop_
_geom_bond_atom_site_label_1
_geom_bond_atom_site_label_2
_geom_bond_distance
_geom_bond_site_symmetry_2
C1 C1 1.51(4) 2_656
C1 O5 1.257(12) .
C1 O6 1.266(13) 1_545
C2 C2 1.554(15) 2_656
C2 O2 1.251(9) .
C2 O3 1.260(9) .
O1 Fe1 2.105(13) .
O2 Fe2 2.127(9) .
O3 Fe2 2.149(6) 1_565
O4 Fe2 2.103(7) .
O5 Fe1 2.126(19) .
O6 C1 1.266(13) 1_565
O6 Fe1 2.116(12) .
Fe1 O1 2.105(13) 2_656
Fe1 O5 2.126(19) 2_656
Fe1 O6 2.116(12) 2_656
Fe2 O2 2.127(9) 2_656
Fe2 O3 2.149(6) 2_646
Fe2 O3 2.149(6) 1_545
Fe2 O4 2.103(7) 2_656
